data_2239927
loop_
_publ_author_name
'Tittal, Ram K.'
'Kumar, Satish'
'Ram, R. N.'

_publ_section_title
;
 Crystal structure of
 (<i>Z</i>)-2,3-dichloro-1,4-bis(4-methoxyphenyl)but-2-ene-1,4-dione
;
_journal_coeditor_code FY2117
_journal_issue 9
_journal_name_full 'Acta Crystallographica Section E'
_journal_page_first o1049
_journal_page_last o1050
_journal_paper_doi 10.1107/S1600536814018790
_journal_volume 70
_journal_year 2014
_chemical_formula_iupac 'C18 H14 Cl2 O4'
_chemical_formula_moiety 'C18 H14 Cl2 O4'
_chemical_formula_sum 'C18 H14 Cl2 O4'
_chemical_formula_weight 365.19
_chemical_name_systematic
;
(<i>Z</i>)-2,3-Dichloro-1,4-bis(4-methoxyphenyl)but-2-ene-1,4-dione
;
_space_group_crystal_system monoclinic
_space_group_IT_number 4
_space_group_name_Hall 'P 2yb'
_space_group_name_H-M_alt 'P 1 21 1'
_symmetry_space_group_name_Hall 'P 2yb'
_symmetry_space_group_name_H-M 'P 1 21 1'
_atom_sites_solution_hydrogens geom
_atom_sites_solution_primary direct
_audit_creation_method
;
Olex2 1.2
(compiled 2014.06.27 svn.r2953 for OlexSys, GUI svn.r4855)
;
_cell_angle_alpha 90
_cell_angle_beta 110.565(5)
_cell_angle_gamma 90
_cell_formula_units_Z 2
_cell_length_a 8.877(3)
_cell_length_b 9.914(3)
_cell_length_c 10.294(3)
_cell_measurement_reflns_used 5754
_cell_measurement_temperature 273(2)
_cell_measurement_theta_max 26.12
_cell_measurement_theta_min 3.17
_cell_volume 848.2(5)
_computing_cell_refinement 'SAINT (Bruker, 2000)'
_computing_data_collection 'SMART (Bruker, 2000)'
_computing_data_reduction 'SAINT (Bruker, 2000)'
_computing_molecular_graphics 'OLEX2 (Dolomanov <i>et al.</i>, 2009) and Mercury (Macrae <i>et al.</i>, 2008)'
_computing_publication_material
;
OLEX2 (Dolomanov <i>et al.</i>, 2009), PLATON (Spek, 2009) and
publCIF (Westrip, 2010)
;
_computing_structure_refinement 'SHELXL97 (Sheldrick, 2008)'
_computing_structure_solution 'SHELXS97 (Sheldrick, 2008)'
_diffrn_ambient_temperature 273(2)
_diffrn_measured_fraction_theta_full 0.999
_diffrn_measured_fraction_theta_max 0.981
_diffrn_measurement_device_type 'Bruker SMART APEX CCD'
_diffrn_measurement_method '\f and \w'
_diffrn_radiation_type MoK\a
_diffrn_radiation_wavelength 0.71073
_diffrn_reflns_av_R_equivalents 0.0250
_diffrn_reflns_limit_h_max 11
_diffrn_reflns_limit_h_min -11
_diffrn_reflns_limit_k_max 13
_diffrn_reflns_limit_k_min -12
_diffrn_reflns_limit_l_max 13
_diffrn_reflns_limit_l_min -13
_diffrn_reflns_number 9879
_diffrn_reflns_theta_full 26.000
_diffrn_reflns_theta_max 28.264
_diffrn_reflns_theta_min 2.113
_exptl_absorpt_coefficient_mu 0.401
_exptl_absorpt_correction_T_max 1.000
_exptl_absorpt_correction_T_min 0.860
_exptl_absorpt_correction_type multi-scan
_exptl_absorpt_process_details '(SADABS; Bruker, 2000)'
_exptl_crystal_colour colorless
_exptl_crystal_density_diffrn 1.430
_exptl_crystal_density_method 'not measured'
_exptl_crystal_description block
_exptl_crystal_F_000 376
_exptl_crystal_size_max 0.313
_exptl_crystal_size_mid 0.230
_exptl_crystal_size_min 0.142
_refine_diff_density_max 0.411
_refine_diff_density_min -0.170
_refine_ls_abs_structure_details
;
Flack <i>x</i> determined using 1548 quotients
[(<i>I</i>^+^)-(<i>I</i>^-^)]/[(<i>I</i>^+^)+(<i>I</i>^-^)]
(Parsons <i>et al.</i>, 2013)
;
_refine_ls_abs_structure_Flack 0.01(2)
_refine_ls_extinction_method none
_refine_ls_goodness_of_fit_ref 1.173
_refine_ls_hydrogen_treatment constr
_refine_ls_matrix_type full
_refine_ls_number_parameters 223
_refine_ls_number_reflns 4012
_refine_ls_number_restraints 2
_refine_ls_restrained_S_all 1.173
_refine_ls_R_factor_all 0.0598
_refine_ls_R_factor_gt 0.0565
_refine_ls_shift/su_max 0.000
_refine_ls_shift/su_mean 0.000
_refine_ls_structure_factor_coef Fsqd
_refine_ls_weighting_details 'w=1/[\s^2^(Fo^2^)+(0.0741P)^2^+0.0555P] where P=(Fo^2^+2Fc^2^)/3'
_refine_ls_weighting_scheme calc
_refine_ls_wR_factor_gt 0.1322
_refine_ls_wR_factor_ref 0.1343
_reflns_number_gt 3755
_reflns_number_total 4012
_reflns_threshold_expression I>2\s(I)
_cod_data_source_file fy2117sup1.cif
_cod_data_source_block I
_cod_original_cell_volume 848.3(5)
_cod_database_code 2239927
_cod_database_fobs_code 2239927
_shelx_space_group_comment
;
The symmetry employed for this shelxl refinement is uniquely defined
by the following loop, which should always be used as a source of
symmetry information in preference to the above space-group names.
They are only intended as comments.
;
_shelxl_version_number 2.014

loop_
_space_group_symop_operation_xyz
'x, y, z'
'-x, y+1/2, -z'

loop_
_atom_site_type_symbol
_atom_site_label
_atom_site_fract_x
_atom_site_fract_y
_atom_site_fract_z
_atom_site_U_iso_or_equiv
_atom_site_adp_type
_atom_site_calc_flag
_atom_site_occupancy
_atom_site_disorder_assembly
_atom_site_disorder_group
C C1 0.6776(4) 0.5542(4) 0.2160(4) 0.0447(8) Uani d 1 . .
C C2 0.5707(5) 0.6341(4) 0.1270(4) 0.0443(8) Uani d 1 . .
C C3 0.6859(4) 0.3333(4) 0.3536(4) 0.0424(7) Uani d 1 . .
C C4 0.1894(4) 1.0044(4) 0.1824(4) 0.0456(8) Uani d 1 . .
C C6 0.3256(4) 0.7652(4) 0.1360(4) 0.0420(7) Uani d 1 . .
C C7 0.7162(5) 0.1437(5) 0.5065(4) 0.0505(9) Uani d 1 . .
H H7 0.7053 0.1059 0.5854 0.061 Uiso calc 1 . .
C C8 0.7473(4) 0.2551(4) 0.2713(3) 0.0444(8) Uani d 1 . .
H H8 0.7567 0.2925 0.1916 0.053 Uiso calc 1 . .
C C9 0.7798(4) 0.0673(4) 0.4242(4) 0.0449(8) Uani d 1 . .
C C11 0.0916(5) 0.9011(5) 0.1102(5) 0.0544(10) Uani d 1 . .
H H11 -0.0196 0.9119 0.0769 0.065 Uiso calc 1 . .
C C12 0.1581(4) 0.7821(4) 0.0872(4) 0.0507(9) Uani d 1 . .
H H12 0.0916 0.7125 0.0391 0.061 Uiso calc 1 . .
C C13 0.6700(5) 0.2740(4) 0.4710(4) 0.0494(9) Uani d 1 . .
H H13 0.6271 0.3242 0.5261 0.059 Uiso calc 1 . .
C C14 0.7946(5) 0.1233(4) 0.3056(4) 0.0463(8) Uani d 1 . .
H H14 0.8360 0.0725 0.2499 0.056 Uiso calc 1 . .
C C15 0.6357(5) 0.4749(4) 0.3229(4) 0.0535(9) Uani d 1 . .
O O4A 0.516(5) 0.509(5) 0.347(7) 0.088(5) Uani d 0.20(6) A 1
O O4B 0.569(3) 0.5385(17) 0.390(2) 0.088(5) Uani d 0.80(6) A 2
C C16 0.3938(5) 0.6362(4) 0.1112(5) 0.0496(9) Uani d 1 . .
C C18 0.4208(4) 0.8699(4) 0.2085(4) 0.0463(8) Uani d 1 . .
H H18 0.5320 0.8598 0.2417 0.056 Uiso calc 1 . .
C C20 0.9065(6) -0.1371(5) 0.3997(6) 0.0724(14) Uani d 1 . .
H H20A 0.8372 -0.1526 0.3055 0.109 Uiso calc 1 . .
H H20B 0.9380 -0.2221 0.4460 0.109 Uiso calc 1 . .
H H20C 1.0004 -0.0888 0.4003 0.109 Uiso calc 1 . .
C C21 0.3548(4) 0.9895(4) 0.2329(4) 0.0456(8) Uani d 1 . .
H H21 0.4208 1.0587 0.2826 0.055 Uiso calc 1 . .
C C22 0.2043(6) 1.2268(6) 0.2784(6) 0.0742(14) Uani d 1 . .
H H22A 0.2795 1.2571 0.2367 0.111 Uiso calc 1 . .
H H22B 0.2617 1.1972 0.3715 0.111 Uiso calc 1 . .
H H22C 0.1337 1.2996 0.2800 0.111 Uiso calc 1 . .
O O1 0.1126(4) 1.1181(3) 0.2000(4) 0.0633(8) Uani d 1 . .
O O2 0.8234(4) -0.0603(3) 0.4692(3) 0.0620(8) Uani d 1 . .
O O3 0.3164(4) 0.5356(4) 0.0744(6) 0.0929(14) Uani d 1 . .
Cl Cl1 0.62060(13) 0.74187(12) 0.01732(11) 0.0625(3) Uani d 1 . .
Cl Cl2 0.87618(12) 0.54992(12) 0.22528(13) 0.0651(3) Uani d 1 . .

loop_
_atom_site_aniso_label
_atom_site_aniso_U_11
_atom_site_aniso_U_22
_atom_site_aniso_U_33
_atom_site_aniso_U_12
_atom_site_aniso_U_13
_atom_site_aniso_U_23
C1 0.0420(17) 0.0381(17) 0.0560(19) 0.0057(16) 0.0198(15) -0.0067(16)
C2 0.0487(19) 0.0387(18) 0.0471(19) -0.0001(15) 0.0186(16) -0.0032(14)
C3 0.0382(16) 0.0429(19) 0.0446(17) 0.0046(15) 0.0126(14) -0.0020(14)
C4 0.0460(18) 0.0446(19) 0.048(2) 0.0078(15) 0.0193(16) 0.0042(15)
C6 0.0404(17) 0.0397(19) 0.0452(17) 0.0031(15) 0.0141(13) 0.0032(14)
C7 0.052(2) 0.053(2) 0.049(2) -0.0062(18) 0.0214(17) 0.0025(17)
C8 0.0446(18) 0.048(2) 0.0401(16) 0.0033(17) 0.0146(14) -0.0021(15)
C9 0.0390(16) 0.0403(19) 0.0507(19) -0.0057(15) 0.0098(15) -0.0021(15)
C11 0.0343(18) 0.061(3) 0.064(2) 0.0039(17) 0.0122(17) -0.0033(19)
C12 0.0400(18) 0.050(2) 0.058(2) -0.0061(16) 0.0123(16) -0.0080(17)
C13 0.050(2) 0.052(2) 0.052(2) 0.0006(17) 0.0252(16) -0.0062(17)
C14 0.0454(19) 0.0433(19) 0.0496(19) 0.0016(16) 0.0161(16) -0.0090(16)
C15 0.060(2) 0.049(2) 0.056(2) 0.0144(19) 0.0261(19) 0.0014(18)
O4A 0.131(10) 0.066(5) 0.099(8) 0.046(6) 0.079(8) 0.018(5)
O4B 0.131(10) 0.066(5) 0.099(8) 0.046(6) 0.079(8) 0.018(5)
C16 0.0439(19) 0.0402(19) 0.061(2) 0.0017(16) 0.0140(17) -0.0052(17)
C18 0.0321(16) 0.047(2) 0.055(2) 0.0029(15) 0.0091(15) 0.0002(16)
C20 0.073(3) 0.046(2) 0.086(3) 0.019(2) 0.013(2) -0.001(2)
C21 0.0411(18) 0.0391(18) 0.053(2) -0.0010(15) 0.0124(16) -0.0070(15)
C22 0.074(3) 0.060(3) 0.089(3) 0.014(3) 0.029(3) -0.018(3)
O1 0.0521(16) 0.0538(19) 0.083(2) 0.0161(14) 0.0219(15) -0.0103(16)
O2 0.072(2) 0.0416(16) 0.0703(19) 0.0056(14) 0.0220(15) 0.0056(13)
O3 0.0590(18) 0.050(2) 0.166(4) -0.0067(17) 0.035(2) -0.032(2)
Cl1 0.0694(6) 0.0620(6) 0.0619(6) 0.0065(6) 0.0302(5) 0.0126(5)
Cl2 0.0461(5) 0.0549(6) 0.0968(8) 0.0105(5) 0.0284(5) 0.0012(6)

loop_
_atom_type_symbol
_atom_type_description
_atom_type_scat_dispersion_real
_atom_type_scat_dispersion_imag
_atom_type_scat_source
C C 0.0033 0.0016 'International Tables Vol C Tables 4.2.6.8 and 6.1.1.4'
H H 0.0000 0.0000 'International Tables Vol C Tables 4.2.6.8 and 6.1.1.4'
O O 0.0106 0.0060 'International Tables Vol C Tables 4.2.6.8 and 6.1.1.4'
Cl Cl 0.1484 0.1585 'International Tables Vol C Tables 4.2.6.8 and 6.1.1.4'

loop_
_geom_angle_atom_site_label_1
_geom_angle_atom_site_label_2
_geom_angle_atom_site_label_3
_geom_angle
C2 C1 C15 121.2(3)
C2 C1 Cl2 121.4(3)
C15 C1 Cl2 117.1(3)
C1 C2 C16 122.9(4)
C1 C2 Cl1 122.5(3)
C16 C2 Cl1 114.6(3)
C8 C3 C13 118.3(3)
C8 C3 C15 123.6(4)
C13 C3 C15 118.2(3)
C11 C4 C21 120.5(4)
O1 C4 C11 115.9(3)
O1 C4 C21 123.6(4)
C12 C6 C16 119.3(3)
C18 C6 C12 118.4(3)
C18 C6 C16 122.3(3)
C9 C7 H7 120.0
C13 C7 H7 120.0
C13 C7 C9 119.9(4)
C3 C8 H8 119.3
C14 C8 C3 121.3(4)
C14 C8 H8 119.3
C14 C9 C7 120.0(4)
O2 C9 C7 115.3(3)
O2 C9 C14 124.7(4)
C4 C11 H11 119.9
C12 C11 C4 120.1(3)
C12 C11 H11 119.9
C6 C12 H12 119.8
C11 C12 C6 120.4(4)
C11 C12 H12 119.8
C3 C13 H13 119.4
C7 C13 C3 121.2(4)
C7 C13 H13 119.4
C8 C14 C9 119.3(3)
C8 C14 H14 120.4
C9 C14 H14 120.4
C3 C15 C1 121.4(3)
O4A C15 C1 117(2)
O4A C15 C3 116(2)
O4B C15 C1 115.8(6)
O4B C15 C3 122.5(6)
C6 C16 C2 117.7(3)
O3 C16 C2 118.7(4)
O3 C16 C6 123.6(4)
C6 C18 H18 119.2
C6 C18 C21 121.6(3)
C21 C18 H18 119.2
H20A C20 H20B 109.5
H20A C20 H20C 109.5
H20B C20 H20C 109.5
O2 C20 H20A 109.5
O2 C20 H20B 109.5
O2 C20 H20C 109.5
C4 C21 C18 119.0(3)
C4 C21 H21 120.5
C18 C21 H21 120.5
H22A C22 H22B 109.5
H22A C22 H22C 109.5
H22B C22 H22C 109.5
O1 C22 H22A 109.5
O1 C22 H22B 109.5
O1 C22 H22C 109.5
C4 O1 C22 119.3(3)
C9 O2 C20 117.7(4)

loop_
_geom_bond_atom_site_label_1
_geom_bond_atom_site_label_2
_geom_bond_distance
C1 C2 1.326(5)
C1 C15 1.502(6)
C1 Cl2 1.732(3)
C2 C16 1.521(5)
C2 Cl1 1.722(4)
C3 C8 1.393(5)
C3 C13 1.395(6)
C3 C15 1.473(6)
C4 C11 1.379(6)
C4 C21 1.383(5)
C4 O1 1.362(5)
C6 C12 1.402(5)
C6 C16 1.476(5)
C6 C18 1.380(5)
C7 H7 0.9300
C7 C9 1.395(6)
C7 C13 1.367(6)
C8 H8 0.9300
C8 C14 1.380(6)
C9 C14 1.389(6)
C9 O2 1.356(5)
C11 H11 0.9300
C11 C12 1.377(6)
C12 H12 0.9300
C13 H13 0.9300
C14 H14 0.9300
C15 O4A 1.219(13)
C15 O4B 1.229(8)
C16 O3 1.195(5)
C18 H18 0.9300
C18 C21 1.384(6)
C20 H20A 0.9600
C20 H20B 0.9600
C20 H20C 0.9600
C20 O2 1.417(6)
C21 H21 0.9300
C22 H22A 0.9600
C22 H22B 0.9600
C22 H22C 0.9600
C22 O1 1.419(6)

loop_
_geom_hbond_atom_site_label_D
_geom_hbond_atom_site_label_H
_geom_hbond_atom_site_label_A
_geom_hbond_site_symmetry_A
_geom_hbond_distance_DH
_geom_hbond_distance_HA
_geom_hbond_distance_DA
_geom_hbond_angle_DHA
C7 H7 O4A 2_646 0.93 2.49 3.23(3) 136.7
C7 H7 O4B 2_646 0.93 2.62 3.245(9) 124.9
C12 H12 O1 2_545 0.93 2.66 3.488(5) 148.5
C14 H14 O1 1_645 0.93 2.72 3.363(5) 127.2

loop_
_geom_torsion_atom_site_label_1
_geom_torsion_atom_site_label_2
_geom_torsion_atom_site_label_3
_geom_torsion_atom_site_label_4
_geom_torsion
C1 C2 C16 C6 121.1(4)
C1 C2 C16 O3 -61.8(6)
C2 C1 C15 C3 137.3(4)
C2 C1 C15 O4A -17(4)
C2 C1 C15 O4B -48.1(18)
C3 C8 C14 C9 0.3(6)
C4 C11 C12 C6 -0.5(7)
C6 C18 C21 C4 -0.5(6)
C7 C9 C14 C8 0.6(6)
C7 C9 O2 C20 -172.5(4)
C8 C3 C13 C7 1.3(6)
C8 C3 C15 C1 -12.4(6)
C8 C3 C15 O4A 142(4)
C8 C3 C15 O4B 173.5(19)
C9 C7 C13 C3 -0.4(6)
C11 C4 C21 C18 0.8(6)
C11 C4 O1 C22 177.3(4)
C12 C6 C16 C2 162.7(4)
C12 C6 C16 O3 -14.2(7)
C12 C6 C18 C21 -0.2(6)
C13 C3 C8 C14 -1.3(5)
C13 C3 C15 C1 168.0(4)
C13 C3 C15 O4A -38(4)
C13 C3 C15 O4B -6.1(19)
C13 C7 C9 C14 -0.6(6)
C13 C7 C9 O2 179.4(4)
C14 C9 O2 C20 7.5(6)
C15 C1 C2 C16 -9.4(6)
C15 C1 C2 Cl1 171.9(3)
C15 C3 C8 C14 179.1(4)
C15 C3 C13 C7 -179.1(4)
C16 C6 C12 C11 179.4(4)
C16 C6 C18 C21 -178.9(4)
C18 C6 C12 C11 0.7(6)
C18 C6 C16 C2 -18.6(6)
C18 C6 C16 O3 164.4(5)
C21 C4 C11 C12 -0.3(7)
C21 C4 O1 C22 -2.4(7)
O1 C4 C11 C12 -180.0(4)
O1 C4 C21 C18 -179.6(4)
O2 C9 C14 C8 -179.4(3)
Cl1 C2 C16 C6 -60.1(4)
Cl1 C2 C16 O3 117.0(5)
Cl2 C1 C2 C16 177.2(3)
Cl2 C1 C2 Cl1 -1.5(5)
Cl2 C1 C15 C3 -49.0(5)
Cl2 C1 C15 O4A 157(4)
Cl2 C1 C15 O4B 125.5(17)
